data_4062595
_journal_name_full Organometallics
_journal_paper_doi 10.1021/om034312x
_journal_year 2004
_chemical_formula_moiety 'C62 H64 P4 Pt3 S2 2+, 2 Cl -, 3 C H Cl3'
_chemical_formula_sum 'C65 H67 Cl11 P4 Pt3 S2'
_chemical_formula_weight 2011.41
_space_group_IT_number 14
_symmetry_cell_setting monoclinic
_symmetry_space_group_name_Hall '-P 2yn'
_symmetry_space_group_name_H-M 'P 1 21/n 1'
_cell_angle_alpha 90.00
_cell_angle_beta 99.474(2)
_cell_angle_gamma 90.00
_cell_formula_units_Z 4
_cell_length_a 13.5107(7)
_cell_length_b 20.5840(10)
_cell_length_c 28.7743(14)
_cell_measurement_temperature 160(2)
_cell_volume 7893.1(7)
_diffrn_ambient_temperature 160(2)
_exptl_crystal_density_diffrn 1.693
_cod_original_sg_symbol_H-M 'P 21/n'
_cod_database_code 4062595

loop_
_symmetry_equiv_pos_as_xyz
'x, y, z'
'-x+1/2, y+1/2, -z+1/2'
'-x, -y, -z'
'x-1/2, -y-1/2, z-1/2'

loop_
_atom_site_label
_atom_site_type_symbol
_atom_site_fract_x
_atom_site_fract_y
_atom_site_fract_z
_atom_site_U_iso_or_equiv
_atom_site_adp_type
_atom_site_occupancy
_atom_site_symmetry_multiplicity
_atom_site_calc_flag
_atom_site_refinement_flags
_atom_site_disorder_assembly
_atom_site_disorder_group
Pt1 Pt 0.18273(3) 0.58680(3) 0.260542(15) 0.03762(17) Uani 1 1 d . . .
Pt2 Pt 0.26418(3) 0.61196(3) 0.370983(14) 0.02949(15) Uani 1 1 d . . .
Pt3 Pt 0.35855(3) 0.68184(3) 0.296846(15) 0.03191(16) Uani 1 1 d . . .
P1 P 0.0298(2) 0.6115(2) 0.21960(10) 0.0486(11) Uani 1 1 d . . .
P2 P 0.2001(2) 0.50013(19) 0.21436(10) 0.0435(10) Uani 1 1 d . . .
P3 P 0.1807(2) 0.65822(18) 0.42448(10) 0.0355(9) Uani 1 1 d . . .
P4 P 0.3517(2) 0.54361(16) 0.42418(10) 0.0289(8) Uani 1 1 d . . .
S1 S 0.1912(2) 0.68099(17) 0.30868(10) 0.0381(9) Uani 1 1 d . . .
S2 S 0.3409(2) 0.57082(17) 0.30822(9) 0.0339(8) Uani 1 1 d . . .
C1 C -0.0462(9) 0.5428(7) 0.1961(4) 0.051(4) Uani 1 1 d . . .
H1A H -0.0594 0.5154 0.2227 0.062 Uiso 1 1 calc R . .
H1B H -0.1116 0.5591 0.1796 0.062 Uiso 1 1 calc R . .
C2 C 0.0006(9) 0.5003(7) 0.1619(5) 0.058(4) Uani 1 1 d . . .
H2A H 0.0274 0.5286 0.1390 0.070 Uiso 1 1 calc R . .
H2B H -0.0522 0.4725 0.1440 0.070 Uiso 1 1 calc R . .
C3 C 0.0857(8) 0.4569(7) 0.1869(4) 0.050(4) Uani 1 1 d . . .
H3A H 0.1043 0.4256 0.1636 0.060 Uiso 1 1 calc R . .
H3B H 0.0598 0.4316 0.2115 0.060 Uiso 1 1 calc R . .
C4 C 0.2655(9) 0.5238(6) 0.1661(4) 0.040(3) Uani 1 1 d . . .
C5 C 0.2269(10) 0.5138(6) 0.1183(4) 0.046(4) Uani 1 1 d . . .
H5 H 0.1643 0.4927 0.1087 0.055 Uiso 1 1 calc R . .
C6 C 0.2828(13) 0.5357(7) 0.0861(5) 0.065(5) Uani 1 1 d . . .
H6 H 0.2573 0.5298 0.0536 0.078 Uiso 1 1 calc R . .
C7 C 0.3713(11) 0.5650(8) 0.0978(5) 0.061(4) Uani 1 1 d . . .
H7 H 0.4086 0.5773 0.0740 0.073 Uiso 1 1 calc R . .
C8 C 0.4074(11) 0.5771(9) 0.1424(5) 0.078(5) Uani 1 1 d . . .
H8 H 0.4691 0.5997 0.1506 0.093 Uiso 1 1 calc R . .
C9 C 0.3550(11) 0.5568(9) 0.1772(4) 0.076(5) Uani 1 1 d . . .
H9 H 0.3812 0.5657 0.2093 0.091 Uiso 1 1 calc R . .
C10 C 0.2756(9) 0.4367(7) 0.2440(4) 0.043(4) Uani 1 1 d . . .
C11 C 0.3517(11) 0.4050(8) 0.2269(5) 0.071(5) Uani 1 1 d . . .
H11 H 0.3641 0.4172 0.1965 0.085 Uiso 1 1 calc R . .
C12 C 0.4119(11) 0.3565(9) 0.2504(5) 0.075(5) Uani 1 1 d . . .
H12 H 0.4636 0.3364 0.2368 0.090 Uiso 1 1 calc R . .
C13 C 0.3924(9) 0.3389(7) 0.2951(4) 0.051(4) Uani 1 1 d . . .
H13 H 0.4323 0.3065 0.3128 0.061 Uiso 1 1 calc R . .
C14 C 0.3164(10) 0.3680(6) 0.3136(4) 0.044(4) Uani 1 1 d . . .
H14 H 0.3039 0.3549 0.3438 0.053 Uiso 1 1 calc R . .
C15 C 0.2572(10) 0.4164(6) 0.2894(4) 0.041(3) Uani 1 1 d . . .
H15 H 0.2048 0.4358 0.3029 0.050 Uiso 1 1 calc R . .
C16 C 0.0382(10) 0.6617(7) 0.1688(4) 0.051(4) Uani 1 1 d . . .
C17 C 0.1311(9) 0.6797(7) 0.1583(4) 0.048(4) Uani 1 1 d . . .
H17 H 0.1903 0.6687 0.1795 0.058 Uiso 1 1 calc R . .
C18 C 0.1387(13) 0.7144(7) 0.1165(5) 0.066(5) Uani 1 1 d . . .
H18 H 0.2021 0.7248 0.1083 0.079 Uiso 1 1 calc R . .
C19 C 0.0512(14) 0.7324(8) 0.0882(5) 0.080(6) Uani 1 1 d . . .
H19 H 0.0546 0.7566 0.0604 0.096 Uiso 1 1 calc R . .
C20 C -0.0421(12) 0.7164(9) 0.0990(5) 0.087(6) Uani 1 1 d . . .
H20 H -0.1016 0.7297 0.0790 0.105 Uiso 1 1 calc R . .
C21 C -0.0475(11) 0.6813(9) 0.1386(5) 0.079(5) Uani 1 1 d . . .
H21 H -0.1115 0.6701 0.1457 0.094 Uiso 1 1 calc R . .
C22 C -0.0505(9) 0.6529(10) 0.2550(5) 0.063(5) Uani 1 1 d . . .
C23 C -0.0917(11) 0.6177(11) 0.2884(5) 0.096(7) Uani 1 1 d . . .
H23 H -0.0797 0.5724 0.2929 0.116 Uiso 1 1 calc R . .
C24 C -0.1538(14) 0.6535(15) 0.3161(6) 0.123(10) Uani 1 1 d . . .
H24 H -0.1808 0.6309 0.3399 0.148 Uiso 1 1 calc R . .
C25 C -0.1752(14) 0.7162(15) 0.3099(7) 0.124(11) Uani 1 1 d . . .
H25 H -0.2172 0.7381 0.3282 0.149 Uiso 1 1 calc R . .
C26 C -0.1333(13) 0.7480(12) 0.2756(7) 0.113(8) Uani 1 1 d . . .
H26 H -0.1473 0.7929 0.2704 0.136 Uiso 1 1 calc R . .
C27 C -0.0723(12) 0.7174(12) 0.2485(6) 0.095(7) Uani 1 1 d . . .
H27 H -0.0453 0.7412 0.2252 0.114 Uiso 1 1 calc R . .
C28 C 0.2527(8) 0.6649(6) 0.4840(3) 0.034(3) Uani 1 1 d . . .
H28A H 0.3109 0.6939 0.4833 0.041 Uiso 1 1 calc R . .
H28B H 0.2099 0.6850 0.5049 0.041 Uiso 1 1 calc R . .
C29 C 0.2903(8) 0.5992(6) 0.5046(4) 0.038(3) Uani 1 1 d . . .
H29A H 0.3081 0.6034 0.5393 0.046 Uiso 1 1 calc R . .
H29B H 0.2354 0.5671 0.4979 0.046 Uiso 1 1 calc R . .
C30 C 0.3813(8) 0.5740(6) 0.4851(3) 0.031(3) Uani 1 1 d . . .
H30A H 0.4125 0.5385 0.5057 0.038 Uiso 1 1 calc R . .
H30B H 0.4312 0.6094 0.4863 0.038 Uiso 1 1 calc R . .
C31 C 0.4744(8) 0.5262(6) 0.4098(3) 0.023(3) Uani 1 1 d . . .
C32 C 0.5488(8) 0.5721(6) 0.4156(4) 0.026(3) Uani 1 1 d . . .
H32 H 0.5373 0.6126 0.4297 0.031 Uiso 1 1 calc R . .
C33 C 0.6411(8) 0.5608(7) 0.4012(4) 0.035(3) Uani 1 1 d . . .
H33 H 0.6923 0.5929 0.4058 0.042 Uiso 1 1 calc R . .
C34 C 0.6565(10) 0.5029(7) 0.3804(4) 0.040(3) Uani 1 1 d . . .
H34 H 0.7193 0.4952 0.3706 0.048 Uiso 1 1 calc R . .
C35 C 0.5858(8) 0.4568(6) 0.3734(4) 0.032(3) Uani 1 1 d . . .
H35 H 0.5975 0.4169 0.3586 0.039 Uiso 1 1 calc R . .
C36 C 0.4938(8) 0.4689(6) 0.3885(4) 0.029(3) Uani 1 1 d . . .
H36 H 0.4433 0.4363 0.3839 0.034 Uiso 1 1 calc R . .
C37 C 0.2925(7) 0.4665(6) 0.4296(3) 0.031(3) Uani 1 1 d . . .
C38 C 0.3349(8) 0.4195(6) 0.4606(4) 0.039(3) Uani 1 1 d . . .
H38 H 0.3956 0.4292 0.4811 0.047 Uiso 1 1 calc R . .
C39 C 0.2925(9) 0.3582(7) 0.4631(4) 0.043(3) Uani 1 1 d . . .
H39 H 0.3251 0.3263 0.4841 0.052 Uiso 1 1 calc R . .
C40 C 0.2021(9) 0.3444(7) 0.4345(4) 0.045(4) Uani 1 1 d . . .
H40 H 0.1705 0.3036 0.4367 0.054 Uiso 1 1 calc R . .
C41 C 0.1576(9) 0.3912(7) 0.4022(4) 0.047(4) Uani 1 1 d . . .
H41 H 0.0964 0.3818 0.3820 0.057 Uiso 1 1 calc R . .
C42 C 0.2025(8) 0.4508(6) 0.3999(4) 0.032(3) Uani 1 1 d . . .
H42 H 0.1720 0.4820 0.3777 0.038 Uiso 1 1 calc R . .
C43 C 0.0684(8) 0.6150(6) 0.4312(4) 0.035(3) Uani 1 1 d . . .
C44 C 0.0276(9) 0.5687(7) 0.3987(4) 0.047(4) Uani 1 1 d . . .
H44 H 0.0566 0.5629 0.3710 0.057 Uiso 1 1 calc R . .
C45 C -0.0528(9) 0.5310(8) 0.4047(5) 0.063(5) Uani 1 1 d . . .
H45 H -0.0799 0.5005 0.3813 0.075 Uiso 1 1 calc R . .
C46 C -0.0944(9) 0.5378(7) 0.4455(5) 0.047(4) Uani 1 1 d . . .
H46 H -0.1487 0.5110 0.4509 0.056 Uiso 1 1 calc R . .
C47 C -0.0563(9) 0.5832(7) 0.4773(5) 0.054(4) Uani 1 1 d . . .
H47 H -0.0867 0.5895 0.5045 0.064 Uiso 1 1 calc R . .
C48 C 0.0244(8) 0.6202(6) 0.4716(4) 0.037(3) Uani 1 1 d . . .
H48 H 0.0512 0.6500 0.4956 0.045 Uiso 1 1 calc R . .
C49 C 0.1417(8) 0.7402(6) 0.4114(4) 0.033(3) Uani 1 1 d . . .
C50 C 0.0420(10) 0.7580(8) 0.3982(5) 0.062(5) Uani 1 1 d . . .
H50 H -0.0095 0.7261 0.3959 0.075 Uiso 1 1 calc R . .
C51 C 0.0176(11) 0.8240(9) 0.3882(6) 0.076(5) Uani 1 1 d . . .
H51 H -0.0504 0.8361 0.3782 0.091 Uiso 1 1 calc R . .
C52 C 0.0922(13) 0.8711(8) 0.3929(5) 0.064(5) Uani 1 1 d . . .
H52 H 0.0749 0.9156 0.3878 0.077 Uiso 1 1 calc R . .
C53 C 0.1914(10) 0.8531(8) 0.4048(4) 0.050(4) Uani 1 1 d . . .
H53 H 0.2430 0.8848 0.4073 0.061 Uiso 1 1 calc R . .
C54 C 0.2152(10) 0.7875(7) 0.4132(4) 0.048(4) Uani 1 1 d . . .
H54 H 0.2838 0.7751 0.4204 0.057 Uiso 1 1 calc R . .
C55 C 0.3892(8) 0.7856(6) 0.3100(4) 0.037(3) Uani 1 1 d . . .
H55 H 0.3459 0.7816 0.3327 0.045 Uiso 1 1 calc R . .
C56 C 0.4988(9) 0.7977(7) 0.3284(5) 0.052(4) Uani 1 1 d . . .
H56A H 0.5044 0.8272 0.3559 0.063 Uiso 1 1 calc R . .
H56B H 0.5292 0.8200 0.3037 0.063 Uiso 1 1 calc R . .
C57 C 0.5586(9) 0.7354(7) 0.3432(5) 0.054(4) Uani 1 1 d . . .
H57A H 0.6304 0.7434 0.3420 0.064 Uiso 1 1 calc R . .
H57B H 0.5526 0.7249 0.3762 0.064 Uiso 1 1 calc R . .
C58 C 0.5233(7) 0.6776(7) 0.3122(4) 0.037(3) Uani 1 1 d . . .
H58 H 0.5201 0.6370 0.3275 0.045 Uiso 1 1 calc R . .
C59 C 0.4949(8) 0.6785(7) 0.2632(4) 0.042(3) Uani 1 1 d . . .
H59 H 0.4701 0.6393 0.2482 0.050 Uiso 1 1 calc R . .
C60 C 0.5006(10) 0.7364(7) 0.2328(4) 0.050(4) Uani 1 1 d . . .
H60A H 0.5178 0.7217 0.2024 0.060 Uiso 1 1 calc R . .
H60B H 0.5560 0.7646 0.2480 0.060 Uiso 1 1 calc R . .
C61 C 0.4039(10) 0.7777(7) 0.2227(4) 0.050(4) Uani 1 1 d . . .
H61A H 0.4217 0.8225 0.2148 0.059 Uiso 1 1 calc R . .
H61B H 0.3594 0.7595 0.1950 0.059 Uiso 1 1 calc R . .
C62 C 0.3469(10) 0.7798(6) 0.2644(4) 0.046(4) Uani 1 1 d . . .
H62 H 0.2758 0.7768 0.2576 0.055 Uiso 1 1 calc R . .
Cl1 Cl 0.5087(2) 0.26296(16) 0.53883(10) 0.0408(8) Uani 1 1 d . . .
Cl2 Cl 0.9558(4) 0.4312(2) 0.29514(14) 0.0900(15) Uani 1 1 d . . .
C63 C 0.2754(9) 0.2039(5) 0.5482(3) 0.044(3) Uani 1 1 d DU . .
H63 H 0.3465 0.2187 0.5502 0.052 Uiso 1 1 calc R . .
Cl3 Cl 0.2010(3) 0.27044(18) 0.55868(12) 0.0556(10) Uani 1 1 d DU . .
Cl4 Cl 0.2703(3) 0.14412(19) 0.59104(15) 0.0717(12) Uani 1 1 d DU . .
Cl5 Cl 0.2339(4) 0.1731(2) 0.49195(14) 0.0918(15) Uani 1 1 d DU . .
C64 C 0.8751(8) 0.3144(6) 0.3617(4) 0.064(4) Uani 1 1 d DU . .
H64 H 0.9084 0.3410 0.3396 0.077 Uiso 1 1 calc R . .
Cl6 Cl 0.9629(3) 0.2624(2) 0.39284(14) 0.0790(12) Uani 1 1 d DU . .
Cl7 Cl 0.8314(5) 0.3654(3) 0.40136(18) 0.132(2) Uani 1 1 d DU . .
Cl8 Cl 0.7790(4) 0.2692(4) 0.3293(2) 0.142(2) Uani 1 1 d DU . .
C65 C 0.7065(13) 0.4887(8) 0.2260(5) 0.199(9) Uani 1 1 d DU . .
H65 H 0.7729 0.4804 0.2461 0.239 Uiso 1 1 calc R . .
Cl9 Cl 0.7030(9) 0.4533(5) 0.1731(3) 0.266(6) Uani 1 1 d DU . .
Cl10 Cl 0.6127(6) 0.4595(9) 0.2530(3) 0.435(10) Uani 1 1 d DU . .
Cl11 Cl 0.6883(5) 0.5714(6) 0.2178(5) 0.362(8) Uani 1 1 d DU . .

loop_
_atom_site_aniso_label
_atom_site_aniso_U_11
_atom_site_aniso_U_22
_atom_site_aniso_U_33
_atom_site_aniso_U_23
_atom_site_aniso_U_13
_atom_site_aniso_U_12
Pt1 0.0212(3) 0.0798(4) 0.0120(2) 0.0132(2) 0.00318(19) 0.0006(3)
Pt2 0.0166(2) 0.0604(4) 0.0121(2) 0.0113(2) 0.00429(18) 0.0047(2)
Pt3 0.0201(3) 0.0625(4) 0.0144(2) 0.0119(2) 0.00654(18) 0.0085(2)
P1 0.0210(17) 0.110(3) 0.0149(16) 0.0141(19) 0.0043(13) -0.0007(19)
P2 0.0312(18) 0.084(3) 0.0157(16) 0.0095(17) 0.0044(14) -0.0105(19)
P3 0.0193(16) 0.072(3) 0.0165(16) 0.0132(16) 0.0062(13) 0.0053(16)
P4 0.0207(16) 0.052(2) 0.0136(15) 0.0075(15) 0.0021(12) 0.0001(15)
S1 0.0205(15) 0.075(3) 0.0191(15) 0.0172(16) 0.0044(12) 0.0084(16)
S2 0.0223(15) 0.068(2) 0.0125(14) 0.0058(15) 0.0054(12) 0.0043(16)
C1 0.030(7) 0.098(12) 0.026(7) 0.015(8) 0.002(6) -0.017(8)
C2 0.036(8) 0.098(13) 0.038(8) 0.008(8) -0.002(7) -0.022(8)
C3 0.030(7) 0.094(12) 0.024(7) 0.022(7) -0.004(6) -0.013(7)
C4 0.038(8) 0.055(9) 0.029(7) -0.002(6) 0.011(6) -0.016(7)
C5 0.065(9) 0.051(9) 0.020(7) 0.012(6) 0.000(6) 0.001(7)
C6 0.105(14) 0.071(12) 0.023(8) 0.003(7) 0.016(9) 0.011(10)
C7 0.049(9) 0.099(13) 0.041(9) 0.009(9) 0.027(8) 0.001(9)
C8 0.075(11) 0.130(16) 0.036(9) -0.017(9) 0.036(8) -0.050(11)
C9 0.082(12) 0.138(16) 0.015(7) -0.001(8) 0.030(8) -0.030(11)
C10 0.041(8) 0.074(10) 0.015(6) 0.006(6) 0.006(6) -0.014(7)
C11 0.051(9) 0.130(16) 0.036(8) 0.029(9) 0.021(8) 0.020(10)
C12 0.050(9) 0.133(16) 0.047(10) 0.022(10) 0.021(8) 0.010(10)
C13 0.037(8) 0.085(12) 0.031(8) 0.010(7) 0.006(6) 0.010(8)
C14 0.052(9) 0.054(10) 0.023(7) -0.001(7) -0.007(7) -0.010(7)
C15 0.056(8) 0.056(9) 0.011(6) -0.004(6) 0.004(6) -0.018(7)
C16 0.053(9) 0.086(12) 0.016(7) 0.010(7) 0.010(6) 0.002(8)
C17 0.037(8) 0.081(11) 0.028(7) -0.006(7) 0.006(6) 0.007(7)
C18 0.092(12) 0.078(12) 0.032(8) 0.028(8) 0.023(8) 0.003(10)
C19 0.121(16) 0.103(14) 0.016(8) 0.037(8) 0.011(9) 0.025(12)
C20 0.063(11) 0.148(18) 0.041(10) 0.043(11) -0.019(8) 0.008(12)
C21 0.043(9) 0.135(16) 0.051(10) 0.026(10) -0.013(8) 0.033(10)
C22 0.012(7) 0.150(17) 0.027(8) 0.014(10) 0.000(6) 0.007(9)
C23 0.042(9) 0.21(2) 0.037(9) 0.033(12) 0.009(8) 0.004(12)
C24 0.054(12) 0.29(4) 0.038(10) 0.024(16) 0.033(9) 0.039(17)
C25 0.054(12) 0.27(3) 0.053(13) 0.012(17) 0.012(10) 0.071(17)
C26 0.071(13) 0.20(2) 0.078(14) 0.010(15) 0.029(11) 0.039(14)
C27 0.055(11) 0.18(2) 0.054(11) 0.003(13) 0.031(9) 0.043(13)
C28 0.024(6) 0.069(10) 0.011(6) 0.000(6) 0.008(5) 0.004(6)
C29 0.037(7) 0.071(10) 0.009(6) 0.015(6) 0.014(5) 0.012(7)
C30 0.026(6) 0.059(9) 0.005(5) 0.012(5) -0.007(5) 0.003(6)
C31 0.021(6) 0.040(8) 0.008(5) 0.008(5) -0.001(4) 0.011(6)
C32 0.022(6) 0.035(8) 0.024(6) 0.010(5) 0.010(5) 0.007(6)
C33 0.019(7) 0.051(9) 0.033(7) 0.018(7) -0.004(5) -0.003(6)
C34 0.044(8) 0.046(9) 0.029(7) 0.007(7) 0.005(6) 0.002(8)
C35 0.032(7) 0.035(8) 0.032(7) 0.001(6) 0.010(6) 0.001(6)
C36 0.024(7) 0.043(9) 0.019(6) 0.013(6) 0.005(5) -0.006(6)
C37 0.012(6) 0.069(9) 0.012(6) 0.014(6) 0.002(5) 0.010(6)
C38 0.025(7) 0.058(10) 0.034(7) 0.014(7) 0.008(6) 0.000(7)
C39 0.043(8) 0.066(10) 0.021(7) 0.013(7) 0.006(6) -0.005(8)
C40 0.052(9) 0.058(10) 0.027(7) -0.002(7) 0.013(7) -0.014(7)
C41 0.029(7) 0.086(12) 0.024(7) 0.009(7) -0.005(6) -0.015(8)
C42 0.025(7) 0.053(9) 0.019(6) 0.008(6) 0.010(5) -0.006(6)
C43 0.019(6) 0.064(10) 0.025(7) 0.013(7) 0.013(5) 0.017(6)
C44 0.024(7) 0.086(12) 0.032(8) 0.003(8) 0.008(6) 0.005(7)
C45 0.022(7) 0.124(15) 0.042(9) -0.001(9) 0.004(6) -0.010(8)
C46 0.028(7) 0.069(11) 0.046(9) 0.016(8) 0.014(7) -0.014(7)
C47 0.027(8) 0.083(12) 0.053(9) 0.011(9) 0.014(7) 0.008(8)
C48 0.014(6) 0.076(10) 0.025(7) -0.002(6) 0.010(5) 0.000(6)
C49 0.018(6) 0.061(9) 0.023(6) 0.005(6) 0.010(5) 0.005(7)
C50 0.033(8) 0.097(13) 0.059(10) 0.041(9) 0.013(7) 0.017(8)
C51 0.041(9) 0.113(16) 0.077(12) 0.050(11) 0.019(8) 0.016(10)
C52 0.087(13) 0.068(12) 0.042(9) 0.009(8) 0.020(9) 0.025(10)
C53 0.045(9) 0.068(12) 0.037(8) -0.005(7) 0.004(7) 0.013(8)
C54 0.053(9) 0.060(11) 0.030(7) -0.003(7) 0.006(6) 0.032(9)
C55 0.027(7) 0.060(9) 0.026(7) 0.021(6) 0.008(5) 0.012(6)
C56 0.043(8) 0.073(11) 0.045(8) 0.003(8) 0.017(7) 0.004(8)
C57 0.027(7) 0.096(12) 0.039(8) 0.005(8) 0.006(6) 0.010(8)
C58 0.012(6) 0.060(10) 0.039(8) 0.013(7) 0.003(5) 0.004(6)
C59 0.019(6) 0.076(11) 0.032(7) 0.006(7) 0.012(6) 0.002(6)
C60 0.059(9) 0.069(11) 0.026(7) 0.011(7) 0.022(7) -0.012(8)
C61 0.070(10) 0.042(9) 0.039(8) 0.012(7) 0.017(7) 0.004(8)
C62 0.044(8) 0.052(10) 0.043(9) 0.016(7) 0.014(7) 0.004(7)
Cl1 0.0373(18) 0.054(2) 0.0330(17) -0.0032(15) 0.0113(14) -0.0049(16)
Cl2 0.130(4) 0.097(4) 0.055(3) 0.023(2) 0.051(3) 0.013(3)
C63 0.048(8) 0.053(8) 0.033(6) -0.007(5) 0.017(6) -0.011(6)
Cl3 0.054(2) 0.067(3) 0.050(2) 0.0053(18) 0.0214(17) 0.0046(19)
Cl4 0.071(3) 0.063(3) 0.083(3) 0.022(2) 0.018(2) -0.004(2)
Cl5 0.132(4) 0.094(4) 0.051(2) -0.028(2) 0.020(3) -0.028(3)
C64 0.048(8) 0.089(12) 0.060(10) -0.005(7) 0.020(6) 0.012(6)
Cl6 0.075(3) 0.091(3) 0.066(3) 0.014(2) -0.001(2) -0.002(2)
Cl7 0.209(6) 0.119(4) 0.092(4) 0.023(3) 0.100(4) 0.067(4)
Cl8 0.071(3) 0.228(7) 0.116(5) 0.003(4) -0.015(3) -0.058(4)
C65 0.097(16) 0.352(15) 0.17(2) -0.195(19) 0.085(14) -0.137(16)
Cl9 0.406(15) 0.275(10) 0.150(7) -0.142(7) 0.147(9) -0.155(11)
Cl10 0.119(6) 1.08(3) 0.112(6) 0.093(13) 0.042(5) -0.149(13)
Cl11 0.058(4) 0.343(11) 0.67(2) -0.347(13) 0.026(8) -0.012(6)

loop_
_geom_bond_atom_site_label_1
_geom_bond_atom_site_label_2
_geom_bond_distance
_geom_bond_site_symmetry_2
_geom_bond_publ_flag
Pt1 P1 2.261(3) . ?
Pt1 P2 2.260(4) . ?
Pt1 S1 2.375(4) . ?
Pt1 S2 2.365(3) . ?
Pt2 P3 2.263(3) . ?
Pt2 P4 2.264(3) . ?
Pt2 S1 2.372(3) . ?
Pt2 S2 2.381(3) . ?
Pt3 S1 2.342(3) . ?
Pt3 S2 2.326(3) . ?
Pt3 C55 2.195(13) . ?
Pt3 C58 2.198(10) . ?
Pt3 C59 2.218(10) . ?
Pt3 C62 2.216(12) . ?
P1 C1 1.812(13) . ?
P1 C16 1.810(13) . ?
P1 C22 1.820(16) . ?
P2 C3 1.845(12) . ?
P2 C4 1.829(12) . ?
P2 C10 1.785(14) . ?
P3 C28 1.831(10) . ?
P3 C43 1.797(12) . ?
P3 C49 1.790(13) . ?
P4 C30 1.843(10) . ?
P4 C31 1.809(10) . ?
P4 C37 1.795(13) . ?
C1 C2 1.528(18) . ?
C2 C3 1.538(17) . ?
C4 C5 1.404(16) . ?
C4 C9 1.379(18) . ?
C5 C6 1.365(18) . ?
C6 C7 1.332(19) . ?
C7 C8 1.319(19) . ?
C8 C9 1.383(17) . ?
C10 C11 1.375(18) . ?
C10 C15 1.432(15) . ?
C11 C12 1.39(2) . ?
C12 C13 1.404(18) . ?
C13 C14 1.370(17) . ?
C14 C15 1.390(17) . ?
C16 C17 1.388(17) . ?
C16 C21 1.389(17) . ?
C17 C18 1.418(17) . ?
C18 C19 1.37(2) . ?
C19 C20 1.39(2) . ?
C20 C21 1.36(2) . ?
C22 C23 1.39(2) . ?
C22 C27 1.37(2) . ?
C23 C24 1.45(3) . ?
C24 C25 1.33(3) . ?
C25 C26 1.38(3) . ?
C26 C27 1.38(2) . ?
C28 C29 1.529(16) . ?
C29 C30 1.524(14) . ?
C31 C32 1.371(15) . ?
C31 C36 1.374(15) . ?
C32 C33 1.396(15) . ?
C33 C34 1.365(16) . ?
C34 C35 1.340(16) . ?
C35 C36 1.405(14) . ?
C37 C38 1.375(15) . ?
C37 C42 1.405(14) . ?
C38 C39 1.393(17) . ?
C39 C40 1.386(16) . ?
C40 C41 1.402(17) . ?
C41 C42 1.375(16) . ?
C43 C44 1.384(17) . ?
C43 C48 1.396(15) . ?
C44 C45 1.370(17) . ?
C45 C46 1.389(17) . ?
C46 C47 1.350(18) . ?
C47 C48 1.362(17) . ?
C49 C50 1.388(16) . ?
C49 C54 1.385(17) . ?
C50 C51 1.42(2) . ?
C51 C52 1.39(2) . ?
C52 C53 1.378(19) . ?
C53 C54 1.400(18) . ?
C55 C56 1.510(16) . ?
C55 C62 1.346(16) . ?
C56 C57 1.537(18) . ?
C57 C58 1.516(18) . ?
C58 C59 1.399(16) . ?
C59 C60 1.488(17) . ?
C60 C61 1.545(17) . ?
C61 C62 1.530(17) . ?
C63 Cl3 1.755(10) . ?
C63 Cl4 1.751(9) . ?
C63 Cl5 1.742(9) . ?
C64 Cl6 1.733(10) . ?
C64 Cl7 1.725(10) . ?
C64 Cl8 1.739(10) . ?
C65 Cl9 1.679(12) . ?
C65 Cl10 1.703(12) . ?
C65 Cl11 1.731(14) . ?
